data_7202932
loop_
_publ_author_name
'Benson, Ronald E.'
'Ellis, Carol A.'
'Lewis, Clairissa E.'
'Tiekink, Edward R.T.'

_publ_section_title
;
 3D-, 2D- and 1D-supramolecular structures of {Zn[S2CN(CH2CH2OH)R]2}2
 and their {Zn[S2CN(CH2CH2OH)R]2}2(4,4&#x2032;-bipyridine) adducts for
 R = CH2CH2OH, Me or Et: polymorphism and pseudo-polymorphism
;
_journal_issue 10
_journal_name_full CrystEngComm
_journal_page_first 930
_journal_paper_doi 10.1039/b706442j
_journal_volume 9
_journal_year 2007
_chemical_formula_moiety 'C20 H40 N4 O8 S8 Zn2'
_chemical_formula_sum 'C20 H40 N4 O8 S8 Zn2'
_chemical_formula_weight 851.90
_chemical_name_systematic
;
?
;
_space_group_IT_number 60
_symmetry_cell_setting orthorhombic
_symmetry_space_group_name_Hall '-P 2n 2ab'
_symmetry_space_group_name_H-M 'P b c n'
_atom_sites_solution_hydrogens geom
_atom_sites_solution_primary direct
_atom_sites_solution_secondary difmap
_audit_creation_method SHELXL-97
_cell_angle_alpha 90
_cell_angle_beta 90
_cell_angle_gamma 90
_cell_formula_units_Z 4
_cell_length_a 29.620(15)
_cell_length_b 8.458(4)
_cell_length_c 13.838(7)
_cell_measurement_reflns_used 8323
_cell_measurement_temperature 218(2)
_cell_measurement_theta_max 33.4
_cell_measurement_theta_min 1.4
_cell_volume 3467(3)
_computing_cell_refinement
;
Rigaku (2006). SCXmini Benchtop Crystallography System software,
Version 1.0. Rigaku Americas Corp.,
9009 New Trails Drive, The Woodlands, TX 77381--5209, USA
;
_computing_data_collection
;
Rigaku (1998). Process-Auto: Automatic Data Acquisition and
Processing Package for Imaging Plate and CCD Diffractometers.
Rigaku Corporation, 3--9--12 Matsubara-cho, Akishima, Tokyo 196--866,
JAPAN
;
_computing_data_reduction
;
Rigaku (2005). CrystalStructure: Structure Solution and
Refinement program, Version 3.7. Rigaku Americas Corp.,
9009 New Trails Drive, The Woodlands, TX 77381--5209, USA
;
_computing_molecular_graphics 'DIAMOND (Brandenburg, 2006)'
_computing_publication_material SHELXL97
_computing_structure_refinement 'SHELXL97 (Sheldrick, 1997)'
_computing_structure_solution 'PATTY in DIRDIF92 (Beurskens et al., 1992)'
_diffrn_ambient_temperature 218(2)
_diffrn_detector_area_resol_mean '4900 0 for SAT'
_diffrn_measured_fraction_theta_full 0.997
_diffrn_measured_fraction_theta_max 0.997
_diffrn_measurement_device_type 'Rigaku SCXmini diffractometer'
_diffrn_measurement_method \w
_diffrn_radiation_monochromator graphite
_diffrn_radiation_source 'fine-focus sealed tube'
_diffrn_radiation_type MoK\a
_diffrn_radiation_wavelength 0.71069
_diffrn_reflns_av_R_equivalents 0.068
_diffrn_reflns_av_sigmaI/netI 0.037
_diffrn_reflns_limit_h_max 38
_diffrn_reflns_limit_h_min -38
_diffrn_reflns_limit_k_max 10
_diffrn_reflns_limit_k_min -10
_diffrn_reflns_limit_l_max 17
_diffrn_reflns_limit_l_min -17
_diffrn_reflns_number 27068
_diffrn_reflns_theta_full 27.4
_diffrn_reflns_theta_max 27.4
_diffrn_reflns_theta_min 1.4
_diffrn_standards_decay_% '< 1'
_diffrn_standards_interval_count 0
_diffrn_standards_number 0
_exptl_absorpt_coefficient_mu 1.912
_exptl_absorpt_correction_T_max 0.757
_exptl_absorpt_correction_T_min 0.370
_exptl_absorpt_correction_type multi-scan
_exptl_absorpt_process_details 'ABSCOR (Higashi, 1995)'
_exptl_crystal_colour colourless
_exptl_crystal_density_diffrn 1.632
_exptl_crystal_density_method 'not measured'
_exptl_crystal_description block
_exptl_crystal_F_000 1760
_exptl_crystal_size_max 0.32
_exptl_crystal_size_mid 0.19
_exptl_crystal_size_min 0.17
_refine_diff_density_max 0.37
_refine_diff_density_min -0.34
_refine_diff_density_rms 0.071
_refine_ls_extinction_coef 0.00062(12)
_refine_ls_extinction_expression Fc^*^=kFc[1+0.001xFc^2^\l^3^/sin(2\q)]^-1/4^
_refine_ls_extinction_method SHELXL
_refine_ls_goodness_of_fit_ref 1.17
_refine_ls_hydrogen_treatment constr
_refine_ls_matrix_type full
_refine_ls_number_parameters 203
_refine_ls_number_reflns 3933
_refine_ls_number_restraints 4
_refine_ls_restrained_S_all 1.17
_refine_ls_R_factor_all 0.041
_refine_ls_R_factor_gt 0.036
_refine_ls_shift/su_max <0.001
_refine_ls_shift/su_mean 0.000
_refine_ls_structure_factor_coef Fsqd
_refine_ls_weighting_details 'calc w=1/[\s^2^(Fo^2^)+(0.032P)^2^+1.590P] where P=(Fo^2^+2Fc^2^)/3'
_refine_ls_weighting_scheme calc
_refine_ls_wR_factor_gt 0.086
_refine_ls_wR_factor_ref 0.089
_reflns_number_gt 3541
_reflns_number_total 3933
_reflns_threshold_expression I>2\s(I)
_cod_data_source_file b706442j.txt
_cod_data_source_block (1)
_cod_original_sg_symbol_Hall '-P 2n 2ab '
_cod_database_code 7202932

loop_
_symmetry_equiv_pos_as_xyz
'x, y, z'
'-x+1/2, -y+1/2, z+1/2'
'x+1/2, -y+1/2, -z'
'-x, y, -z+1/2'
'-x, -y, -z'
'x-1/2, y-1/2, -z-1/2'
'-x-1/2, y-1/2, z'
'x, -y, z-1/2'

loop_
_atom_site_label
_atom_site_type_symbol
_atom_site_fract_x
_atom_site_fract_y
_atom_site_fract_z
_atom_site_U_iso_or_equiv
_atom_site_adp_type
_atom_site_occupancy
_atom_site_symmetry_multiplicity
_atom_site_calc_flag
_atom_site_refinement_flags
_atom_site_disorder_assembly
_atom_site_disorder_group
Zn Zn 0.035477(9) 0.09809(3) 0.07902(2) 0.03140(10) Uani 1 1 d . . .
S1 S 0.108017(19) 0.06718(7) 0.01257(4) 0.03119(14) Uani 1 1 d . . .
S2 S 0.087580(19) 0.17404(7) 0.21158(4) 0.03002(14) Uani 1 1 d . . .
S3 S 0.000475(19) -0.14989(7) 0.10995(4) 0.02983(14) Uani 1 1 d . . .
S4 S 0.02120(2) -0.29104(8) -0.08262(4) 0.03325(15) Uani 1 1 d . . .
O1 O 0.21065(7) -0.0886(2) 0.28481(15) 0.0416(4) Uani 1 1 d D . .
H1O H 0.1928 -0.1601 0.2676 0.062 Uiso 1 1 d D . .
O2 O 0.25434(6) 0.1845(3) -0.05399(14) 0.0443(5) Uani 1 1 d D . .
H2O H 0.2452 0.1602 -0.1096 0.066 Uiso 1 1 d D . .
O3 O 0.14923(7) -0.3062(3) 0.21530(16) 0.0527(5) Uani 1 1 d D . .
H3O H 0.1551 -0.3224 0.1569 0.079 Uiso 1 1 d D . .
O4 O 0.16405(7) -0.3804(3) 0.02836(16) 0.0550(6) Uani 1 1 d D . .
H4O H 0.1898 -0.36034 0.0061 0.082 Uiso 1 1 d D . .
N1 N 0.17130(6) 0.1308(2) 0.14446(14) 0.0281(4) Uani 1 1 d . . .
N2 N 0.06380(6) -0.3725(2) 0.07923(15) 0.0285(4) Uani 1 1 d . . .
C1 C 0.12713(7) 0.1246(3) 0.12527(16) 0.0256(4) Uani 1 1 d . . .
C2 C 0.18836(8) 0.1805(3) 0.23966(18) 0.0357(5) Uani 1 1 d . . .
H2A H 0.1708 0.2713 0.2623 0.043 Uiso 1 1 calc R . .
H2B H 0.2198 0.2145 0.2331 0.043 Uiso 1 1 calc R . .
C3 C 0.18565(9) 0.0492(3) 0.31430(19) 0.0396(6) Uani 1 1 d . . .
H3A H 0.1976 0.0877 0.3760 0.048 Uiso 1 1 calc R . .
H3B H 0.1540 0.0201 0.3243 0.048 Uiso 1 1 calc R . .
C4 C 0.20548(8) 0.0860(3) 0.07251(18) 0.0304(5) Uani 1 1 d . . .
H4A H 0.1935 0.0017 0.0312 0.036 Uiso 1 1 calc R . .
H4B H 0.2323 0.0450 0.1056 0.036 Uiso 1 1 calc R . .
C5 C 0.21869(9) 0.2263(3) 0.0104(2) 0.0392(6) Uani 1 1 d . . .
H5A H 0.1925 0.2620 -0.0268 0.047 Uiso 1 1 calc R . .
H5B H 0.2285 0.3137 0.0520 0.047 Uiso 1 1 calc R . .
C6 C 0.03275(7) -0.2794(3) 0.03910(17) 0.0269(4) Uani 1 1 d . . .
C7 C 0.06972(8) -0.3817(3) 0.18579(19) 0.0338(5) Uani 1 1 d . . .
H7A H 0.0403 -0.3648 0.2164 0.041 Uiso 1 1 calc R . .
H7B H 0.0797 -0.4888 0.2024 0.041 Uiso 1 1 calc R . .
C8 C 0.10301(9) -0.2649(3) 0.2281(2) 0.0402(6) Uani 1 1 d . . .
H8A H 0.0978 -0.1613 0.1985 0.048 Uiso 1 1 calc R . .
H8B H 0.0970 -0.2545 0.2975 0.048 Uiso 1 1 calc R . .
C9 C 0.08925(8) -0.4865(3) 0.0187(2) 0.0338(5) Uani 1 1 d . . .
H9A H 0.0683 -0.5357 -0.0272 0.041 Uiso 1 1 calc R . .
H9B H 0.1012 -0.5703 0.0604 0.041 Uiso 1 1 calc R . .
C10 C 0.12811(9) -0.4137(3) -0.0373(2) 0.0391(6) Uani 1 1 d . . .
H10A H 0.1385 -0.4872 -0.0873 0.047 Uiso 1 1 calc R . .
H10B H 0.1182 -0.3160 -0.0688 0.047 Uiso 1 1 calc R . .

loop_
_atom_site_aniso_label
_atom_site_aniso_U_11
_atom_site_aniso_U_22
_atom_site_aniso_U_33
_atom_site_aniso_U_23
_atom_site_aniso_U_13
_atom_site_aniso_U_12
Zn 0.02328(15) 0.03054(17) 0.04039(18) -0.00046(11) 0.00038(11) 0.00108(10)
S1 0.0258(3) 0.0427(3) 0.0251(3) -0.0041(2) -0.0003(2) -0.0006(2)
S2 0.0285(3) 0.0334(3) 0.0281(3) -0.0036(2) 0.0033(2) 0.0021(2)
S3 0.0259(3) 0.0315(3) 0.0321(3) 0.0025(2) 0.0055(2) 0.0010(2)
S4 0.0313(3) 0.0378(3) 0.0306(3) -0.0019(2) -0.0004(2) 0.0070(2)
O1 0.0372(10) 0.0504(12) 0.0371(11) -0.0008(9) -0.0099(8) 0.0005(8)
O2 0.0231(8) 0.0781(14) 0.0318(10) -0.0008(10) 0.0016(7) -0.0084(9)
O3 0.0367(11) 0.0757(15) 0.0457(12) -0.0169(11) -0.0053(9) -0.0020(10)
O4 0.0285(10) 0.0945(18) 0.0420(12) -0.0093(11) 0.0024(8) -0.0037(10)
N1 0.0239(9) 0.0360(10) 0.0243(9) -0.0026(8) 0.0010(7) -0.0012(8)
N2 0.0249(9) 0.0265(9) 0.0340(11) 0.0026(8) 0.0017(7) -0.0011(7)
C1 0.0266(11) 0.0224(10) 0.0277(12) 0.0028(8) 0.0001(8) -0.0004(8)
C2 0.0318(12) 0.0463(14) 0.0289(13) -0.0062(11) -0.0024(9) -0.0040(10)
C3 0.0389(14) 0.0547(16) 0.0252(12) -0.0031(11) -0.0042(10) -0.0004(12)
C4 0.0236(11) 0.0389(13) 0.0286(12) -0.0012(10) 0.0003(8) 0.0031(9)
C5 0.0336(13) 0.0438(15) 0.0401(14) 0.0002(12) 0.0068(10) -0.0070(11)
C6 0.0210(10) 0.0261(11) 0.0334(12) 0.0033(9) 0.0025(8) -0.0042(8)
C7 0.0338(12) 0.0330(12) 0.0347(13) 0.0094(10) -0.0003(10) 0.0026(9)
C8 0.0414(14) 0.0411(14) 0.0381(14) -0.0027(11) -0.0046(11) 0.0031(11)
C9 0.0306(12) 0.0278(12) 0.0431(14) 0.0009(10) 0.0014(10) 0.0053(9)
C10 0.0291(12) 0.0510(16) 0.0372(14) -0.0026(12) 0.0024(10) 0.0045(10)

loop_
_atom_type_symbol
_atom_type_description
_atom_type_scat_dispersion_real
_atom_type_scat_dispersion_imag
_atom_type_scat_source
C C 0.0033 0.0016 'International Tables Vol C Tables 4.2.6.8 and 6.1.1.4'
H H 0.0000 0.0000 'International Tables Vol C Tables 4.2.6.8 and 6.1.1.4'
N N 0.0061 0.0033 'International Tables Vol C Tables 4.2.6.8 and 6.1.1.4'
O O 0.0106 0.0060 'International Tables Vol C Tables 4.2.6.8 and 6.1.1.4'
S S 0.1246 0.1234 'International Tables Vol C Tables 4.2.6.8 and 6.1.1.4'
Zn Zn 0.2839 1.4301 'International Tables Vol C Tables 4.2.6.8 and 6.1.1.4'

loop_
_geom_angle_atom_site_label_1
_geom_angle_atom_site_label_2
_geom_angle_atom_site_label_3
_geom_angle
_geom_angle_site_symmetry_1
_geom_angle_site_symmetry_3
_geom_angle_publ_flag
S4 Zn S1 137.80(3) 5 . ?
S4 Zn S3 107.35(4) 5 . ?
S1 Zn S3 111.75(3) . . ?
S4 Zn S2 104.46(3) 5 . ?
S1 Zn S2 75.50(4) . . ?
S3 Zn S2 111.49(3) . . ?
S4 Zn S3 69.23(2) 5 5 ?
S1 Zn S3 89.98(4) . 5 ?
S3 Zn S3 97.90(2) . 5 ?
S2 Zn S3 150.29(3) . 5 ?
C1 S1 Zn 85.13(8) . . ?
C1 S2 Zn 81.24(9) . . ?
C6 S3 Zn 102.28(8) . . ?
C6 S3 Zn 77.72(9) . 5 ?
Zn S3 Zn 82.10(2) . 5 ?
C6 S4 Zn 94.69(8) . 5 ?
C3 O1 H1O 110 . . ?
C5 O2 H2O 113 . . ?
C8 O3 H3O 111 . . ?
C10 O4 H4O 119 . . ?
C1 N1 C2 121.68(19) . . ?
C1 N1 C4 122.0(2) . . ?
C2 N1 C4 116.32(19) . . ?
C6 N2 C9 120.0(2) . . ?
C6 N2 C7 121.7(2) . . ?
C9 N2 C7 117.78(19) . . ?
N1 C1 S1 120.72(17) . . ?
N1 C1 S2 121.20(18) . . ?
S1 C1 S2 118.07(13) . . ?
N1 C2 C3 112.4(2) . . ?
N1 C2 H2A 109.1 . . ?
C3 C2 H2A 109.1 . . ?
N1 C2 H2B 109.1 . . ?
C3 C2 H2B 109.1 . . ?
H2A C2 H2B 107.9 . . ?
O1 C3 C2 111.8(2) . . ?
O1 C3 H3A 109.2 . . ?
C2 C3 H3A 109.2 . . ?
O1 C3 H3B 109.2 . . ?
C2 C3 H3B 109.2 . . ?
H3A C3 H3B 107.9 . . ?
N1 C4 C5 111.0(2) . . ?
N1 C4 H4A 109.4 . . ?
C5 C4 H4A 109.4 . . ?
N1 C4 H4B 109.4 . . ?
C5 C4 H4B 109.4 . . ?
H4A C4 H4B 108.0 . . ?
O2 C5 C4 110.5(2) . . ?
O2 C5 H5A 109.5 . . ?
C4 C5 H5A 109.5 . . ?
O2 C5 H5B 109.5 . . ?
C4 C5 H5B 109.5 . . ?
H5A C5 H5B 108.1 . . ?
N2 C6 S4 120.75(18) . . ?
N2 C6 S3 120.84(19) . . ?
S4 C6 S3 118.31(13) . . ?
C8 C7 N2 115.2(2) . . ?
C8 C7 H7A 108.5 . . ?
N2 C7 H7A 108.5 . . ?
C8 C7 H7B 108.5 . . ?
N2 C7 H7B 108.5 . . ?
H7A C7 H7B 107.5 . . ?
O3 C8 C7 114.7(2) . . ?
O3 C8 H8A 108.6 . . ?
C7 C8 H8A 108.6 . . ?
O3 C8 H8B 108.6 . . ?
C7 C8 H8B 108.6 . . ?
H8A C8 H8B 107.6 . . ?
N2 C9 C10 114.2(2) . . ?
N2 C9 H9A 108.7 . . ?
C10 C9 H9A 108.7 . . ?
N2 C9 H9B 108.7 . . ?
C10 C9 H9B 108.7 . . ?
H9A C9 H9B 107.6 . . ?
O4 C10 C9 108.7(2) . . ?
O4 C10 H10A 109.9 . . ?
C9 C10 H10A 109.9 . . ?
O4 C10 H10B 109.9 . . ?
C9 C10 H10B 109.9 . . ?
H10A C10 H10B 108.3 . . ?

loop_
_geom_bond_atom_site_label_1
_geom_bond_atom_site_label_2
_geom_bond_distance
_geom_bond_site_symmetry_2
_geom_bond_publ_flag
Zn S4 2.3419(11) 5 ?
Zn S1 2.3517(12) . ?
Zn S3 2.3786(12) . ?
Zn S2 2.4818(11) . ?
Zn S3 2.8573(14) 5 ?
S1 C1 1.729(2) . ?
S2 C1 1.724(2) . ?
S3 C6 1.754(2) . ?
S3 Zn 2.8573(14) 5 ?
S4 C6 1.722(3) . ?
S4 Zn 2.3419(11) 5 ?
O1 C3 1.439(3) . ?
O1 H1O 0.839 . ?
O2 C5 1.426(3) . ?
O2 H2O 0.841 . ?
O3 C8 1.424(3) . ?
O3 H3O 0.838 . ?
O4 C10 1.427(3) . ?
O4 H4O 0.838 . ?
N1 C1 1.336(3) . ?
N1 C2 1.472(3) . ?
N1 C4 1.470(3) . ?
N2 C6 1.332(3) . ?
N2 C9 1.483(3) . ?
N2 C7 1.487(3) . ?
C2 C3 1.519(4) . ?
C2 H2A 0.9800 . ?
C2 H2B 0.9800 . ?
C3 H3A 0.9800 . ?
C3 H3B 0.9800 . ?
C4 C5 1.517(4) . ?
C4 H4A 0.9800 . ?
C4 H4B 0.9800 . ?
C5 H5A 0.9800 . ?
C5 H5B 0.9800 . ?
C7 C8 1.514(4) . ?
C7 H7A 0.9800 . ?
C7 H7B 0.9800 . ?
C8 H8A 0.9800 . ?
C8 H8B 0.9800 . ?
C9 C10 1.518(4) . ?
C9 H9A 0.9800 . ?
C9 H9B 0.9800 . ?
C10 H10A 0.9800 . ?
C10 H10B 0.9800 . ?
